data_7221388
loop_
_publ_author_name
'Thiele, G.'
'Brodersen, K.'
'Frohring, H.M.'

_publ_section_title
;
 On cyanohalogenomercurates of alkali metals
;
_journal_name_full
;
Zeitschrift fuer Naturforschung, Teil B. Anorganische Chemie, Organische 
Chemie (33,1978-41,1986)
;
_journal_page_first 180
_journal_page_last 187
_journal_volume 36
_journal_year 1981
_chemical_formula_sum 'C2 H2 Cl Hg N2 Na O'
_chemical_name_systematic 'Na Hg (C N)2 Cl H2 O'
_space_group_IT_number 61
_symmetry_space_group_name_Hall '-P 2ac 2ab'
_symmetry_space_group_name_H-M 'P b c a'
_cell_angle_alpha 90
_cell_angle_beta 90
_cell_angle_gamma 90
_cell_formula_units_Z 8
_cell_length_a 11.78
_cell_length_b 6.06
_cell_length_c 18.38
_cell_volume 1312.089
_citation_journal_id_ASTM ZNBAD2
_cod_data_source_file Thiele_ZNBAD2_1981_1348.cif
_cod_data_source_block C2H2Cl1Hg1N2Na1O1
_cod_original_formula_sum 'C2 H2 Cl1 Hg1 N2 Na1 O1'
_cod_database_code 7221388

loop_
_symmetry_equiv_pos_as_xyz
x,y,z
-x+1/2,-y,z+1/2
x+1/2,-y+1/2,-z
-x,y+1/2,-z+1/2
-x,-y,-z
x-1/2,y,-z-1/2
-x-1/2,y-1/2,z
x,-y-1/2,z-1/2

loop_
_atom_site_label
_atom_site_type_symbol
_atom_site_fract_x
_atom_site_fract_y
_atom_site_fract_z
_atom_site_occupancy
_atom_site_U_iso_or_equiv
N2 N-3 0.1699 0.1837 0.4093 1 0.0
N1 N-3 0.0262 0.1522 0.077 1 0.0
C1 C+2 0.0582 0.1596 0.1356 1 0.0
C2 C+2 0.1495 0.1734 0.3505 1 0.0
O1 O-2 0.3275 0.3797 0.5454 1 0.0
Na1 Na+1 0.3394 0.0349 0.4847 1 0.0
Cl1 Cl-1 0.3562 0.1629 0.2148 1 0.0
Hg1 Hg+2 0.11328 0.16447 0.24045 1 0.0
